data_1549518
loop_
_publ_author_name
'Peloquin, Andrew J.'
'Smith, Madelyn B.'
'Balaich, Gary J.'
'Iacono, Scott T.'

_publ_section_title
;
 (<i>E</i>)-1-[1-(3-Phenylcyclopenta-2,4-dien-1-ylidene)ethyl]pyrrolidine
;
_journal_coeditor_code SJ4179
_journal_issue 6
_journal_name_full IUCrData
_journal_page_first x180764
_journal_paper_doi 10.1107/S2414314618007642
_journal_volume 3
_journal_year 2018
_chemical_formula_iupac 'C17 H19 N'
_chemical_formula_moiety 'C17 H19 N'
_chemical_formula_sum 'C17 H19 N'
_chemical_formula_weight 237.33
_chemical_name_systematic
;
(<i>E</i>)-1-[1-(3-Phenylcyclopenta-2,4-dien-1-ylidene)ethyl]pyrrolidine
;
_space_group_crystal_system monoclinic
_space_group_IT_number 14
_space_group_name_Hall '-P 2yn'
_space_group_name_H-M_alt 'P 1 21/n 1'
_symmetry_space_group_name_Hall '-P 2yn'
_symmetry_space_group_name_H-M 'P 1 21/n 1'
_atom_sites_solution_hydrogens geom
_cell_angle_alpha 90
_cell_angle_beta 93.184(3)
_cell_angle_gamma 90
_cell_formula_units_Z 4
_cell_length_a 6.7724(13)
_cell_length_b 7.1774(14)
_cell_length_c 26.793(5)
_cell_measurement_reflns_used 2164
_cell_measurement_temperature 100.(2)
_cell_measurement_theta_max 29.9019
_cell_measurement_theta_min 2.9384
_cell_volume 1300.3(4)
_computing_cell_refinement
;
SAINT (Bruker, 2017)
;
_computing_data_collection
;
APEX3 (Bruker, 2017)
;
_computing_data_reduction
;
SAINT (Bruker, 2017)
;
_computing_molecular_graphics
;
<i>ORTEP-3 for Windows</i> (Farrugia, 2012) and Mercury (Macrae <i>et
al.</i>,
2008)
;
_computing_publication_material
;
<i>publCIF</i> (Westrip, 2010)
;
_computing_structure_refinement
;
SHELXL2016 (Sheldrick, 2015b)
;
_computing_structure_solution
;
SHELXT (Sheldrick, 2015a)
;
_diffrn_ambient_temperature 100.(2)
_diffrn_detector_area_resol_mean 8.3333
_diffrn_measured_fraction_theta_full 0.991
_diffrn_measured_fraction_theta_max 0.991
_diffrn_measurement_device_type 'Bruker SMART APEX CCD'
_diffrn_measurement_method '\w scans'
_diffrn_radiation_monochromator graphite
_diffrn_radiation_type 'Mo K\a'
_diffrn_radiation_wavelength 0.71073
_diffrn_reflns_av_R_equivalents 0.0535
_diffrn_reflns_limit_h_max 8
_diffrn_reflns_limit_h_min -9
_diffrn_reflns_limit_k_max 9
_diffrn_reflns_limit_k_min -9
_diffrn_reflns_limit_l_max 35
_diffrn_reflns_limit_l_min -35
_diffrn_reflns_number 14212
_diffrn_reflns_theta_full 28.28
_diffrn_reflns_theta_max 28.28
_diffrn_reflns_theta_min 3.05
_exptl_absorpt_coefficient_mu 0.070
_exptl_absorpt_correction_T_max 0.98
_exptl_absorpt_correction_T_min 0.82
_exptl_absorpt_correction_type multi-scan
_exptl_absorpt_process_details
;
(SADABS; Bruker, 2017)
;
_exptl_crystal_colour 'translucent yellow'
_exptl_crystal_density_diffrn 1.212
_exptl_crystal_density_method 'not measured'
_exptl_crystal_description needle
_exptl_crystal_F_000 512
_exptl_crystal_size_max 0.440
_exptl_crystal_size_mid 0.330
_exptl_crystal_size_min 0.260
_refine_diff_density_max 0.298
_refine_diff_density_min -0.227
_refine_ls_extinction_method none
_refine_ls_goodness_of_fit_ref 1.032
_refine_ls_hydrogen_treatment constr
_refine_ls_matrix_type full
_refine_ls_number_parameters 164
_refine_ls_number_reflns 3185
_refine_ls_number_restraints 0
_refine_ls_restrained_S_all 1.032
_refine_ls_R_factor_all 0.0806
_refine_ls_R_factor_gt 0.0535
_refine_ls_shift/su_max 0.001
_refine_ls_shift/su_mean 0.000
_refine_ls_structure_factor_coef Fsqd
_refine_ls_weighting_details 'w=1/[\s^2^(Fo^2^)+(0.0459P)^2^+0.5603P] where P=(Fo^2^+2Fc^2^)/3'
_refine_ls_weighting_scheme calc
_refine_ls_wR_factor_gt 0.1158
_refine_ls_wR_factor_ref 0.1324
_reflns_number_gt 2252
_reflns_number_total 3185
_reflns_threshold_expression 'I > 2\s(I)'
_cod_data_source_file sj4179sup1.cif
_cod_data_source_block I
_cod_database_code 1549518

loop_
_space_group_symop_operation_xyz
'x, y, z'
'-x+1/2, y+1/2, -z+1/2'
'-x, -y, -z'
'x-1/2, -y-1/2, z-1/2'

loop_
_atom_site_type_symbol
_atom_site_label
_atom_site_fract_x
_atom_site_fract_y
_atom_site_fract_z
_atom_site_U_iso_or_equiv
_atom_site_adp_type
_atom_site_calc_flag
_atom_site_occupancy
N N1 0.61400(18) 0.80353(18) 0.44578(5) 0.0216(3) Uani d 1
C C1 0.5199(2) 0.6602(2) 0.57666(6) 0.0216(3) Uani d 1
H H1 0.382106 0.636262 0.577195 0.026 Uiso calc 1
C C2 0.6539(2) 0.6400(2) 0.61681(6) 0.0227(3) Uani d 1
C C3 0.8437(2) 0.6917(2) 0.60003(6) 0.0259(4) Uani d 1
H H3 0.963888 0.691376 0.620061 0.031 Uiso calc 1
C C4 0.8249(2) 0.7413(2) 0.55085(6) 0.0240(3) Uani d 1
H H4 0.929248 0.781084 0.531106 0.029 Uiso calc 1
C C5 0.6195(2) 0.7230(2) 0.53385(6) 0.0204(3) Uani d 1
C C6 0.5240(2) 0.7603(2) 0.48717(6) 0.0202(3) Uani d 1
C C7 0.6129(2) 0.5764(2) 0.66719(6) 0.0245(4) Uani d 1
C C8 0.4256(3) 0.5944(2) 0.68581(6) 0.0286(4) Uani d 1
H H8 0.322051 0.649477 0.665473 0.034 Uiso calc 1
C C9 0.3875(3) 0.5334(3) 0.73339(7) 0.0348(4) Uani d 1
H H9 0.258614 0.546292 0.745281 0.042 Uiso calc 1
C C10 0.5364(3) 0.4538(3) 0.76354(7) 0.0392(5) Uani d 1
H H10 0.510707 0.411977 0.796189 0.047 Uiso calc 1
C C11 0.7229(3) 0.4356(3) 0.74589(7) 0.0361(4) Uani d 1
H H11 0.826046 0.381445 0.76657 0.043 Uiso calc 1
C C12 0.7609(3) 0.4953(2) 0.69846(6) 0.0303(4) Uani d 1
H H12 0.889963 0.480998 0.686822 0.036 Uiso calc 1
C C13 0.3032(2) 0.7549(2) 0.48095(6) 0.0243(3) Uani d 1
H H13A 0.253437 0.878064 0.470704 0.036 Uiso calc 1
H H13B 0.248508 0.720008 0.512746 0.036 Uiso calc 1
H H13C 0.262881 0.662932 0.455323 0.036 Uiso calc 1
C C14 0.8271(2) 0.7903(2) 0.43937(6) 0.0251(4) Uani d 1
H H14A 0.882633 0.675685 0.455208 0.03 Uiso calc 1
H H14B 0.897478 0.899698 0.454144 0.03 Uiso calc 1
C C15 0.8436(3) 0.7848(3) 0.38320(6) 0.0322(4) Uani d 1
H H15A 0.831669 0.655811 0.370312 0.039 Uiso calc 1
H H15B 0.970807 0.838305 0.373602 0.039 Uiso calc 1
C C16 0.6702(3) 0.9039(3) 0.36401(7) 0.0349(4) Uani d 1
H H16A 0.703317 1.038045 0.366376 0.042 Uiso calc 1
H H16B 0.63124 0.873165 0.328811 0.042 Uiso calc 1
C C17 0.5070(2) 0.8549(2) 0.39806(6) 0.0258(4) Uani d 1
H H17A 0.418844 0.962931 0.402617 0.031 Uiso calc 1
H H17B 0.427141 0.749132 0.384447 0.031 Uiso calc 1

loop_
_atom_site_aniso_label
_atom_site_aniso_U_11
_atom_site_aniso_U_22
_atom_site_aniso_U_33
_atom_site_aniso_U_12
_atom_site_aniso_U_13
_atom_site_aniso_U_23
N1 0.0229(6) 0.0207(7) 0.0214(7) 0.0000(5) 0.0025(5) -0.0006(5)
C1 0.0233(7) 0.0181(8) 0.0238(8) -0.0006(6) 0.0041(6) -0.0021(6)
C2 0.0271(8) 0.0178(8) 0.0232(8) 0.0017(6) 0.0016(6) -0.0025(6)
C3 0.0240(8) 0.0272(9) 0.0261(9) 0.0014(6) -0.0015(6) -0.0027(7)
C4 0.0207(7) 0.0230(8) 0.0285(9) -0.0001(6) 0.0036(6) -0.0013(7)
C5 0.0209(7) 0.0170(8) 0.0233(8) 0.0005(6) 0.0029(6) -0.0007(6)
C6 0.0224(7) 0.0152(7) 0.0233(8) 0.0004(6) 0.0040(6) -0.0026(6)
C7 0.0341(9) 0.0182(8) 0.0210(8) -0.0008(6) 0.0005(6) -0.0034(6)
C8 0.0349(9) 0.0259(9) 0.0250(9) 0.0006(7) 0.0026(7) 0.0000(7)
C9 0.0427(10) 0.0352(10) 0.0276(9) -0.0018(8) 0.0107(8) 0.0009(8)
C10 0.0590(12) 0.0339(10) 0.0250(10) 0.0008(9) 0.0060(8) 0.0052(8)
C11 0.0516(11) 0.0285(9) 0.0276(10) 0.0046(8) -0.0037(8) 0.0039(7)
C12 0.0381(9) 0.0240(9) 0.0288(9) 0.0032(7) 0.0003(7) -0.0003(7)
C13 0.0217(7) 0.0257(8) 0.0256(8) 0.0009(6) 0.0016(6) 0.0003(7)
C14 0.0230(8) 0.0266(9) 0.0262(9) -0.0017(6) 0.0058(6) -0.0009(7)
C15 0.0341(9) 0.0346(10) 0.0288(9) 0.0006(7) 0.0106(7) 0.0016(7)
C16 0.0421(10) 0.0351(10) 0.0283(10) 0.0065(8) 0.0104(8) 0.0070(8)
C17 0.0315(8) 0.0228(8) 0.0232(9) 0.0022(7) 0.0014(6) -0.0004(6)

loop_
_atom_type_symbol
_atom_type_description
_atom_type_scat_dispersion_real
_atom_type_scat_dispersion_imag
_atom_type_scat_source
C C 0.0033 0.0016 'International Tables Vol C Tables 4.2.6.8 and 6.1.1.4'
H H 0.0000 0.0000 'International Tables Vol C Tables 4.2.6.8 and 6.1.1.4'
N N 0.0061 0.0033 'International Tables Vol C Tables 4.2.6.8 and 6.1.1.4'

loop_
_geom_angle_atom_site_label_1
_geom_angle_atom_site_label_2
_geom_angle_atom_site_label_3
_geom_angle
C6 N1 C14 125.57(13)
C6 N1 C17 123.53(13)
C14 N1 C17 110.66(12)
C2 C1 C5 109.85(14)
C2 C1 H1 125.1
C5 C1 H1 125.1
C1 C2 C3 106.92(14)
C1 C2 C7 127.05(14)
C3 C2 C7 126.02(14)
C4 C3 C2 109.48(14)
C4 C3 H3 125.3
C2 C3 H3 125.3
C3 C4 C5 108.49(14)
C3 C4 H4 125.8
C5 C4 H4 125.8
C6 C5 C1 124.02(14)
C6 C5 C4 130.70(14)
C1 C5 C4 105.26(13)
N1 C6 C5 125.31(14)
N1 C6 C13 114.48(13)
C5 C6 C13 120.20(14)
C8 C7 C12 117.41(15)
C8 C7 C2 121.55(14)
C12 C7 C2 121.04(15)
C9 C8 C7 121.30(16)
C9 C8 H8 119.3
C7 C8 H8 119.3
C10 C9 C8 120.11(17)
C10 C9 H9 119.9
C8 C9 H9 119.9
C11 C10 C9 119.47(17)
C11 C10 H10 120.3
C9 C10 H10 120.3
C12 C11 C10 120.50(17)
C12 C11 H11 119.8
C10 C11 H11 119.8
C11 C12 C7 121.21(16)
C11 C12 H12 119.4
C7 C12 H12 119.4
C6 C13 H13A 109.5
C6 C13 H13B 109.5
H13A C13 H13B 109.5
C6 C13 H13C 109.5
H13A C13 H13C 109.5
H13B C13 H13C 109.5
N1 C14 C15 104.22(13)
N1 C14 H14A 110.9
C15 C14 H14A 110.9
N1 C14 H14B 110.9
C15 C14 H14B 110.9
H14A C14 H14B 108.9
C14 C15 C16 102.90(14)
C14 C15 H15A 111.2
C16 C15 H15A 111.2
C14 C15 H15B 111.2
C16 C15 H15B 111.2
H15A C15 H15B 109.1
C17 C16 C15 104.02(13)
C17 C16 H16A 111.0
C15 C16 H16A 111.0
C17 C16 H16B 111.0
C15 C16 H16B 111.0
H16A C16 H16B 109.0
N1 C17 C16 103.85(13)
N1 C17 H17A 111.0
C16 C17 H17A 111.0
N1 C17 H17B 111.0
C16 C17 H17B 111.0
H17A C17 H17B 109.0

loop_
_geom_bond_atom_site_label_1
_geom_bond_atom_site_label_2
_geom_bond_distance
N1 C6 1.331(2)
N1 C14 1.4658(19)
N1 C17 1.481(2)
C1 C2 1.376(2)
C1 C5 1.435(2)
C1 H1 0.95
C2 C3 1.434(2)
C2 C7 1.466(2)
C3 C4 1.364(2)
C3 H3 0.95
C4 C5 1.446(2)
C4 H4 0.95
C5 C6 1.402(2)
C6 C13 1.496(2)
C7 C8 1.395(2)
C7 C12 1.397(2)
C8 C9 1.386(2)
C8 H8 0.95
C9 C10 1.381(3)
C9 H9 0.95
C10 C11 1.379(3)
C10 H10 0.95
C11 C12 1.379(2)
C11 H11 0.95
C12 H12 0.95
C13 H13A 0.98
C13 H13B 0.98
C13 H13C 0.98
C14 C15 1.516(2)
C14 H14A 0.99
C14 H14B 0.99
C15 C16 1.519(2)
C15 H15A 0.99
C15 H15B 0.99
C16 C17 1.513(2)
C16 H16A 0.99
C16 H16B 0.99
C17 H17A 0.99
C17 H17B 0.99

loop_
_geom_hbond_atom_site_label_D
_geom_hbond_atom_site_label_H
_geom_hbond_atom_site_label_A
_geom_hbond_site_symmetry_A
_geom_hbond_distance_DH
_geom_hbond_distance_HA
_geom_hbond_distance_DA
_geom_hbond_angle_DHA
C11 H11 Cg3 2_555 0.95 2.75 3.4505(7) 131
C13 H13C Cg2 3_575 0.98 2.70 3.5435(7) 145
C17 H17A Cg2 3_565 0.99 2.67 3.6104(7) 159

_cod_database_fobs_code 1549518
